data_2238111
loop_
_publ_author_name
'W\"ohlert, Susanne'
'Jess, Inke'
'N\"ather, Christian'

_publ_section_title
;
 <i>catena</i>-Poly[[[diaquabis(selenocyanato-\k<i>N</i>)iron(II)]-\m-1,2-bis(pyridin-4-yl)ethane-\k^2^<i>N</i>:<i>N</i>']
 1,2-bis(pyridin-4-yl)ethane disolvate dihydrate]
;
_journal_coeditor_code ZL2548
_journal_issue 6
_journal_name_full 'Acta Crystallographica Section E'
_journal_page_first m320
_journal_page_last m321
_journal_paper_doi 10.1107/S1600536813012312
_journal_volume 69
_journal_year 2013
_chemical_formula_iupac '[Fe (N C Se)2 (C12 H12 N2) (H2 O)2], 2C12 H12 N2, 2H2 O'
_chemical_formula_moiety 'C14 H16 Fe N4 O2 Se2, 2(C12 H12 N2), 2(H2 O)'
_chemical_formula_sum 'C38 H44 Fe N8 O4 Se2'
_chemical_formula_weight 890.58
_chemical_name_systematic
;<i>catena</i>-Poly[[[diaquabis(selenocyanato-\k<i>N</i>)iron(II)]-\m-1,2-bis(pyridin-4-yl)ethane-\k^2^<i>N</i>:<i>N</i>']
1,2-bis(pyridin-4-yl)ethane disolvate dihydrate]
;
_space_group_IT_number 14
_symmetry_cell_setting monoclinic
_symmetry_space_group_name_Hall '-P 2ybc'
_symmetry_space_group_name_H-M 'P 1 21/c 1'
_atom_sites_solution_hydrogens geom
_atom_sites_solution_primary direct
_atom_sites_solution_secondary difmap
_audit_creation_method SHELXL-97
_cell_angle_alpha 90.00
_cell_angle_beta 102.645(8)
_cell_angle_gamma 90.00
_cell_formula_units_Z 2
_cell_length_a 8.0790(6)
_cell_length_b 14.1870(7)
_cell_length_c 17.6553(12)
_cell_measurement_reflns_used 20183
_cell_measurement_temperature 293(2)
_cell_measurement_theta_max 27.50
_cell_measurement_theta_min 2.36
_cell_volume 1974.5(2)
_computing_cell_refinement 'X-AREA (Stoe & Cie, 2008)'
_computing_data_collection 'X-AREA (Stoe & Cie, 2008)'
_computing_data_reduction 'X-AREA (Stoe & Cie, 2008)'
_computing_molecular_graphics
;
XP in SHELXTL (Sheldrick, 2008) and DIAMOND (Brandenburg, 2011)
;
_computing_publication_material 'XCIF in SHELXTL (Sheldrick, 2008) and publCIF (Westrip, 2010)'
_computing_structure_refinement 'SHELXL97 (Sheldrick, 2008)'
_computing_structure_solution 'SHELXS97 (Sheldrick, 2008)'
_diffrn_ambient_temperature 293(2)
_diffrn_measured_fraction_theta_full 0.983
_diffrn_measured_fraction_theta_max 0.983
_diffrn_measurement_device_type 'Stoe IPDS-2'
_diffrn_measurement_method 'omega scan'
_diffrn_radiation_monochromator graphite
_diffrn_radiation_source 'fine-focus sealed tube'
_diffrn_radiation_type MoK\a
_diffrn_radiation_wavelength 0.71073
_diffrn_reflns_av_R_equivalents 0.0945
_diffrn_reflns_av_sigmaI/netI 0.0588
_diffrn_reflns_limit_h_max 10
_diffrn_reflns_limit_h_min -10
_diffrn_reflns_limit_k_max 18
_diffrn_reflns_limit_k_min -18
_diffrn_reflns_limit_l_max 22
_diffrn_reflns_limit_l_min -22
_diffrn_reflns_number 20183
_diffrn_reflns_theta_full 27.50
_diffrn_reflns_theta_max 27.50
_diffrn_reflns_theta_min 2.36
_diffrn_standards_decay_% 0
_diffrn_standards_interval_time 0
_diffrn_standards_number 0
_exptl_absorpt_coefficient_mu 2.275
_exptl_absorpt_correction_T_max 0.818
_exptl_absorpt_correction_T_min 0.645
_exptl_absorpt_correction_type numerical
_exptl_absorpt_process_details '(X-SHAPE and X-RED32; Stoe & Cie, 2008)'
_exptl_crystal_colour red
_exptl_crystal_density_diffrn 1.498
_exptl_crystal_density_method 'not measured'
_exptl_crystal_description block
_exptl_crystal_F_000 908
_exptl_crystal_size_max 0.2300
_exptl_crystal_size_mid 0.1635
_exptl_crystal_size_min 0.0877
_refine_diff_density_max 0.577
_refine_diff_density_min -0.876
_refine_ls_extinction_method none
_refine_ls_goodness_of_fit_ref 1.092
_refine_ls_hydrogen_treatment constr
_refine_ls_matrix_type full
_refine_ls_number_parameters 242
_refine_ls_number_reflns 4540
_refine_ls_number_restraints 0
_refine_ls_restrained_S_all 1.092
_refine_ls_R_factor_all 0.0656
_refine_ls_R_factor_gt 0.0449
_refine_ls_shift/su_max 0.001
_refine_ls_shift/su_mean 0.000
_refine_ls_structure_factor_coef Fsqd
_refine_ls_weighting_details 'calc w=1/[\s^2^(Fo^2^)+(0.0393P)^2^+4.2316P] where P=(Fo^2^+2Fc^2^)/3'
_refine_ls_weighting_scheme calc
_refine_ls_wR_factor_gt 0.1034
_refine_ls_wR_factor_ref 0.1194
_reflns_number_gt 3659
_reflns_number_total 4540
_reflns_threshold_expression I>2sigma(I)
_cod_data_source_file zl2548.cif
_cod_data_source_block I
_cod_original_sg_symbol_H-M 'P 21/c'
_cod_database_code 2238111
_cod_database_fobs_code 2238111

loop_
_symmetry_equiv_pos_as_xyz
'x, y, z'
'-x, y+1/2, -z+1/2'
'-x, -y, -z'
'x, -y-1/2, z-1/2'

loop_
_atom_site_type_symbol
_atom_site_label
_atom_site_fract_x
_atom_site_fract_y
_atom_site_fract_z
_atom_site_U_iso_or_equiv
_atom_site_adp_type
_atom_site_calc_flag
_atom_site_refinement_flags
_atom_site_occupancy
_atom_site_symmetry_multiplicity
Fe Fe1 1.0000 0.0000 0.5000 0.01501(15) Uani d S 1 2
N N1 1.0298(4) -0.0036(2) 0.62294(18) 0.0224(6) Uani d . 1 1
C C1 0.9954(4) -0.0081(2) 0.6834(2) 0.0174(7) Uani d . 1 1
Se Se1 0.94592(5) -0.01632(3) 0.77704(2) 0.02554(12) Uani d . 1 1
N N10 0.9925(4) 0.16528(19) 0.50356(18) 0.0189(6) Uani d . 1 1
C C10 1.0341(5) 0.2181(2) 0.4477(2) 0.0229(8) Uani d . 1 1
H H10 1.0757 0.1878 0.4090 0.028 Uiso calc R 1 1
C C11 1.0186(5) 0.3159(2) 0.4442(2) 0.0246(8) Uani d . 1 1
H H11 1.0494 0.3489 0.4040 0.030 Uiso calc R 1 1
C C12 0.9576(5) 0.3639(2) 0.5007(2) 0.0223(8) Uani d . 1 1
C C13 0.9174(6) 0.3093(2) 0.5604(2) 0.0251(8) Uani d . 1 1
H H13 0.8780 0.3379 0.6004 0.030 Uiso calc R 1 1
C C14 0.9370(5) 0.2119(2) 0.5591(2) 0.0229(8) Uani d . 1 1
H H14 0.9099 0.1770 0.5994 0.027 Uiso calc R 1 1
C C15 0.9243(6) 0.4693(2) 0.4954(3) 0.0353(11) Uani d . 1 1
H H15A 0.8506 0.4826 0.4454 0.042 Uiso calc R 1 1
H H15B 0.8631 0.4864 0.5349 0.042 Uiso calc R 1 1
N N20 0.5764(5) 0.1671(2) 0.6762(2) 0.0319(8) Uani d . 1 1
C C20 0.6829(6) 0.2156(3) 0.7307(3) 0.0319(9) Uani d . 1 1
H H20 0.7699 0.1830 0.7635 0.038 Uiso calc R 1 1
C C21 0.6708(6) 0.3120(3) 0.7410(3) 0.0296(9) Uani d . 1 1
H H21 0.7474 0.3429 0.7801 0.036 Uiso calc R 1 1
C C22 0.5421(5) 0.3616(2) 0.6920(2) 0.0254(8) Uani d . 1 1
C C23 0.4316(6) 0.3110(3) 0.6357(3) 0.0320(9) Uani d . 1 1
H H23 0.3433 0.3414 0.6020 0.038 Uiso calc R 1 1
C C24 0.4532(6) 0.2150(3) 0.6300(3) 0.0342(10) Uani d . 1 1
H H24 0.3775 0.1821 0.5918 0.041 Uiso calc R 1 1
C C25 0.5290(6) 0.4669(3) 0.6976(2) 0.0291(9) Uani d . 1 1
H H25A 0.6028 0.4888 0.7453 0.035 Uiso calc R 1 1
H H25B 0.4135 0.4844 0.6987 0.035 Uiso calc R 1 1
C C26 0.5799(6) 0.5132(3) 0.6283(2) 0.0277(8) Uani d . 1 1
H H26A 0.6899 0.4891 0.6241 0.033 Uiso calc R 1 1
H H26B 0.4986 0.4955 0.5815 0.033 Uiso calc R 1 1
C C27 0.5889(5) 0.6193(2) 0.6332(2) 0.0229(8) Uani d . 1 1
C C28 0.6949(5) 0.6639(3) 0.6955(2) 0.0253(8) Uani d . 1 1
H H28 0.7595 0.6288 0.7359 0.030 Uiso calc R 1 1
C C29 0.7026(5) 0.7616(3) 0.6964(2) 0.0283(8) Uani d . 1 1
H H29 0.7759 0.7909 0.7376 0.034 Uiso calc R 1 1
C C30 0.5083(7) 0.7723(3) 0.5820(3) 0.0365(10) Uani d . 1 1
H H30 0.4436 0.8091 0.5429 0.044 Uiso calc R 1 1
C C31 0.4938(6) 0.6753(3) 0.5756(3) 0.0329(9) Uani d . 1 1
H H31 0.4209 0.6480 0.5332 0.039 Uiso calc R 1 1
N N21 0.6101(5) 0.8156(2) 0.6412(2) 0.0309(8) Uani d . 1 1
O O1 1.2588(3) 0.00213(19) 0.50632(15) 0.0241(5) Uani d . 1 1
H H1O1 1.2976 -0.0004 0.4672 0.036 Uiso d R 1 1
H H2O1 1.3430 -0.0061 0.5412 0.036 Uiso d R 1 1
O O2 1.4393(4) 0.00140(17) 0.39471(15) 0.0227(5) Uani d . 1 1
H H1O2 1.3985 -0.0371 0.3612 0.034 Uiso d R 1 1
H H2O2 1.3942 0.0526 0.3828 0.034 Uiso d R 1 1

loop_
_atom_site_aniso_label
_atom_site_aniso_U_11
_atom_site_aniso_U_22
_atom_site_aniso_U_33
_atom_site_aniso_U_12
_atom_site_aniso_U_13
_atom_site_aniso_U_23
Fe1 0.0173(3) 0.0124(3) 0.0164(3) 0.0008(2) 0.0059(3) 0.0003(2)
N1 0.0271(16) 0.0203(14) 0.0197(15) 0.0008(12) 0.0049(13) 0.0006(11)
C1 0.0183(16) 0.0117(14) 0.0204(17) 0.0007(12) 0.0007(13) -0.0002(11)
Se1 0.0285(2) 0.03071(19) 0.01874(19) -0.00250(16) 0.00811(15) -0.00011(14)
N10 0.0242(15) 0.0135(13) 0.0199(14) 0.0008(11) 0.0067(12) 0.0008(10)
C10 0.032(2) 0.0146(15) 0.0268(19) -0.0005(14) 0.0168(17) -0.0018(13)
C11 0.034(2) 0.0159(15) 0.029(2) -0.0030(14) 0.0198(18) 0.0026(13)
C12 0.0263(19) 0.0118(15) 0.032(2) -0.0015(13) 0.0132(17) -0.0007(13)
C13 0.037(2) 0.0166(16) 0.0266(19) 0.0007(15) 0.0166(17) -0.0031(14)
C14 0.034(2) 0.0151(15) 0.0214(17) 0.0023(14) 0.0110(16) 0.0017(13)
C15 0.045(3) 0.0125(16) 0.059(3) 0.0014(16) 0.034(2) -0.0004(16)
N20 0.044(2) 0.0205(15) 0.0312(18) 0.0000(14) 0.0075(17) -0.0019(13)
C20 0.034(2) 0.0256(19) 0.036(2) 0.0033(16) 0.0073(19) 0.0017(16)
C21 0.033(2) 0.0226(18) 0.034(2) -0.0059(15) 0.0077(18) -0.0015(15)
C22 0.031(2) 0.0181(16) 0.032(2) -0.0014(14) 0.0172(18) -0.0003(14)
C23 0.038(2) 0.0248(19) 0.032(2) 0.0006(16) 0.0034(19) 0.0013(15)
C24 0.048(3) 0.0226(18) 0.029(2) -0.0054(17) 0.003(2) -0.0039(15)
C25 0.034(2) 0.0204(17) 0.037(2) -0.0012(15) 0.0168(19) -0.0042(15)
C26 0.037(2) 0.0181(16) 0.030(2) 0.0010(15) 0.0115(18) -0.0013(14)
C27 0.0235(19) 0.0179(16) 0.029(2) 0.0002(13) 0.0098(16) -0.0015(13)
C28 0.025(2) 0.0213(17) 0.032(2) 0.0019(14) 0.0101(17) 0.0002(14)
C29 0.031(2) 0.0211(17) 0.034(2) -0.0025(15) 0.0099(18) -0.0030(15)
C30 0.047(3) 0.0242(19) 0.037(2) 0.0062(18) 0.007(2) 0.0079(16)
C31 0.040(2) 0.0262(19) 0.030(2) -0.0027(17) 0.0022(19) 0.0004(15)
N21 0.040(2) 0.0194(15) 0.036(2) 0.0017(14) 0.0137(17) 0.0011(13)
O1 0.0186(13) 0.0350(14) 0.0195(12) 0.0013(10) 0.0059(11) 0.0015(10)
O2 0.0271(14) 0.0174(11) 0.0231(13) 0.0031(10) 0.0043(11) -0.0012(9)

loop_
_atom_type_symbol
_atom_type_description
_atom_type_scat_dispersion_real
_atom_type_scat_dispersion_imag
_atom_type_scat_source
C C 0.0033 0.0016 'International Tables Vol C Tables 4.2.6.8 and 6.1.1.4'
H H 0.0000 0.0000 'International Tables Vol C Tables 4.2.6.8 and 6.1.1.4'
N N 0.0061 0.0033 'International Tables Vol C Tables 4.2.6.8 and 6.1.1.4'
Fe Fe 0.3463 0.8444 'International Tables Vol C Tables 4.2.6.8 and 6.1.1.4'
Se Se -0.0929 2.2259 'International Tables Vol C Tables 4.2.6.8 and 6.1.1.4'
O O 0.0106 0.0060 'International Tables Vol C Tables 4.2.6.8 and 6.1.1.4'

loop_
_geom_angle_atom_site_label_1
_geom_angle_atom_site_label_2
_geom_angle_atom_site_label_3
_geom_angle_site_symmetry_1
_geom_angle_site_symmetry_3
_geom_angle
O1 Fe1 O1 . 3_756 180.0000(10)
O1 Fe1 N1 . 3_756 86.68(12)
O1 Fe1 N1 3_756 3_756 93.32(12)
O1 Fe1 N1 . . 93.32(12)
O1 Fe1 N1 3_756 . 86.68(12)
N1 Fe1 N1 3_756 . 180.0000(10)
O1 Fe1 N10 . 3_756 89.09(11)
O1 Fe1 N10 3_756 3_756 90.91(11)
N1 Fe1 N10 3_756 3_756 89.69(11)
N1 Fe1 N10 . 3_756 90.31(11)
O1 Fe1 N10 . . 90.91(11)
O1 Fe1 N10 3_756 . 89.09(11)
N1 Fe1 N10 3_756 . 90.31(11)
N1 Fe1 N10 . . 89.69(11)
N10 Fe1 N10 3_756 . 180.0000(10)
C1 N1 Fe1 . . 160.1(3)
N1 C1 Se1 . . 178.9(3)
C10 N10 C14 . . 116.2(3)
C10 N10 Fe1 . . 121.8(2)
C14 N10 Fe1 . . 121.8(2)
N10 C10 C11 . . 123.7(3)
N10 C10 H10 . . 118.1
C11 C10 H10 . . 118.1
C12 C11 C10 . . 120.1(3)
C12 C11 H11 . . 120.0
C10 C11 H11 . . 120.0
C11 C12 C13 . . 116.5(3)
C11 C12 C15 . . 121.8(3)
C13 C12 C15 . . 121.6(3)
C14 C13 C12 . . 119.4(3)
C14 C13 H13 . . 120.3
C12 C13 H13 . . 120.3
N10 C14 C13 . . 124.0(3)
N10 C14 H14 . . 118.0
C13 C14 H14 . . 118.0
C15 C15 C12 3_766 . 116.2(5)
C15 C15 H15A 3_766 . 108.2
C12 C15 H15A . . 108.2
C15 C15 H15B 3_766 . 108.2
C12 C15 H15B . . 108.2
H15A C15 H15B . . 107.4
C24 N20 C20 . . 117.3(3)
N20 C20 C21 . . 123.4(4)
N20 C20 H20 . . 118.3
C21 C20 H20 . . 118.3
C20 C21 C22 . . 118.9(4)
C20 C21 H21 . . 120.5
C22 C21 H21 . . 120.5
C23 C22 C21 . . 117.5(3)
C23 C22 C25 . . 121.3(4)
C21 C22 C25 . . 121.1(4)
C24 C23 C22 . . 119.6(4)
C24 C23 H23 . . 120.2
C22 C23 H23 . . 120.2
N20 C24 C23 . . 123.4(4)
N20 C24 H24 . . 118.3
C23 C24 H24 . . 118.3
C22 C25 C26 . . 109.9(3)
C22 C25 H25A . . 109.7
C26 C25 H25A . . 109.7
C22 C25 H25B . . 109.7
C26 C25 H25B . . 109.7
H25A C25 H25B . . 108.2
C27 C26 C25 . . 113.8(3)
C27 C26 H26A . . 108.8
C25 C26 H26A . . 108.8
C27 C26 H26B . . 108.8
C25 C26 H26B . . 108.8
H26A C26 H26B . . 107.7
C31 C27 C28 . . 117.9(3)
C31 C27 C26 . . 121.3(4)
C28 C27 C26 . . 120.8(3)
C29 C28 C27 . . 118.8(4)
C29 C28 H28 . . 120.6
C27 C28 H28 . . 120.6
N21 C29 C28 . . 123.3(4)
N21 C29 H29 . . 118.3
C28 C29 H29 . . 118.3
N21 C30 C31 . . 123.3(4)
N21 C30 H30 . . 118.3
C31 C30 H30 . . 118.3
C27 C31 C30 . . 119.2(4)
C27 C31 H31 . . 120.4
C30 C31 H31 . . 120.4
C30 N21 C29 . . 117.4(3)
Fe1 O1 H1O1 . . 121.5
Fe1 O1 H2O1 . . 134.5
H1O1 O1 H2O1 . . 102.6
H1O2 O2 H2O2 . . 108.6

loop_
_geom_bond_atom_site_label_1
_geom_bond_atom_site_label_2
_geom_bond_site_symmetry_2
_geom_bond_distance
_geom_bond_publ_flag
Fe1 O1 . 2.069(3) y
Fe1 O1 3_756 2.069(3) ?
Fe1 N1 3_756 2.132(3) ?
Fe1 N1 . 2.132(3) y
Fe1 N10 3_756 2.347(3) ?
Fe1 N10 . 2.347(3) y
N1 C1 . 1.162(5) ?
C1 Se1 . 1.788(4) ?
N10 C10 . 1.339(5) ?
N10 C14 . 1.339(5) ?
C10 C11 . 1.393(5) ?
C10 H10 . 0.9300 ?
C11 C12 . 1.384(5) ?
C11 H11 . 0.9300 ?
C12 C13 . 1.402(5) ?
C12 C15 . 1.519(5) ?
C13 C14 . 1.392(5) ?
C13 H13 . 0.9300 ?
C14 H14 . 0.9300 ?
C15 C15 3_766 1.481(9) ?
C15 H15A . 0.9700 ?
C15 H15B . 0.9700 ?
N20 C24 . 1.327(6) ?
N20 C20 . 1.333(6) ?
C20 C21 . 1.386(5) ?
C20 H20 . 0.9300 ?
C21 C22 . 1.390(6) ?
C21 H21 . 0.9300 ?
C22 C23 . 1.383(6) ?
C22 C25 . 1.503(5) ?
C23 C24 . 1.379(6) ?
C23 H23 . 0.9300 ?
C24 H24 . 0.9300 ?
C25 C26 . 1.522(6) ?
C25 H25A . 0.9700 ?
C25 H25B . 0.9700 ?
C26 C27 . 1.508(5) ?
C26 H26A . 0.9700 ?
C26 H26B . 0.9700 ?
C27 C31 . 1.383(6) ?
C27 C28 . 1.390(5) ?
C28 C29 . 1.388(5) ?
C28 H28 . 0.9300 ?
C29 N21 . 1.333(5) ?
C29 H29 . 0.9300 ?
C30 N21 . 1.330(6) ?
C30 C31 . 1.384(6) ?
C30 H30 . 0.9300 ?
C31 H31 . 0.9300 ?
O1 H1O1 . 0.8201 ?
O1 H2O1 . 0.8201 ?
O2 H1O2 . 0.8199 ?
O2 H2O2 . 0.8200 ?

loop_
_geom_hbond_atom_site_label_D
_geom_hbond_atom_site_label_H
_geom_hbond_atom_site_label_A
_geom_hbond_site_symmetry_A
_geom_hbond_distance_DH
_geom_hbond_distance_HA
_geom_hbond_distance_DA
_geom_hbond_angle_DHA
O1 H1O1 O2 . 0.82 1.89 2.696(4) 165.5
O1 H2O1 O2 3_856 0.82 1.87 2.672(4) 164.6
O2 H1O2 N20 3_756 0.82 1.98 2.688(4) 143.6
O2 H2O2 N21 3_766 0.82 1.92 2.682(4) 155.2
